data_7024469
loop_
_publ_author_name
'Tang, Jinkui'
'Nayak, Sanjit'
'Costa, Jos\'e S\'anchez'
'Robertazzi, Arturo'
'Pievo, Roberta'
'Mutikainen, Ilpo'
'Roubeau, Olivier'
'Teat, Simon J.'
'Gamez, Patrick'
'Reedijk, Jan'

_publ_section_title
;
 Manganese(III)-mediated cyclodimerization of a hydrazinyl derivative
 generating an unprecedented 1,2,3,5,6-substituted leuco-verdazyl ring.
;
_journal_issue 5
_journal_name_full 'Dalton transactions (Cambridge, England : 2003)'
_journal_page_first 1361
_journal_page_last 1365
_journal_paper_doi 10.1039/b917410a
_journal_volume 39
_journal_year 2010
_chemical_formula_moiety 'C25 H22 N6 O3'
_chemical_formula_sum 'C25 H22 N6 O3'
_chemical_formula_weight 454.49
_chemical_name_systematic
;
?
;
_space_group_IT_number 14
_symmetry_cell_setting monoclinic
_symmetry_space_group_name_Hall '-P 2yn'
_symmetry_space_group_name_H-M 'P 1 21/n 1'
_atom_sites_solution_hydrogens geom
_atom_sites_solution_primary direct
_atom_sites_solution_secondary difmap
_audit_creation_method SHELXL-97
_cell_angle_alpha 90.00
_cell_angle_beta 95.15(3)
_cell_angle_gamma 90.00
_cell_formula_units_Z 4
_cell_length_a 8.248(2)
_cell_length_b 15.584(3)
_cell_length_c 17.206(3)
_cell_measurement_reflns_used 35597
_cell_measurement_temperature 173(2)
_cell_measurement_theta_max 27.50
_cell_measurement_theta_min 2.71
_cell_volume 2202.7(8)
_computing_cell_refinement 'DirAx (Duisenberg 1992)'
_computing_data_collection 'COLLECT (Nonius, 2002)'
_computing_data_reduction 'COLLECT/EVAL (Nonius, 2002)'
_computing_molecular_graphics 'SHELXTL (Sheldrick, 1990)'
_computing_publication_material 'SHELXTL (Sheldrick, 1990)'
_computing_structure_refinement 'SHELXL97 (Sheldrick, 1997)'
_computing_structure_solution 'SHELXS97 (Sheldrick, 1990)'
_diffrn_ambient_temperature 173(2)
_diffrn_measured_fraction_theta_full 0.991
_diffrn_measured_fraction_theta_max 0.991
_diffrn_measurement_device_type KappaCCD
_diffrn_measurement_method \w-scan
_diffrn_radiation_monochromator graphite
_diffrn_radiation_source 'fine-focus sealed tube'
_diffrn_radiation_type MoK\a
_diffrn_radiation_wavelength 0.71073
_diffrn_reflns_av_R_equivalents 0.0378
_diffrn_reflns_av_sigmaI/netI 0.0263
_diffrn_reflns_limit_h_max 10
_diffrn_reflns_limit_h_min -10
_diffrn_reflns_limit_k_max 20
_diffrn_reflns_limit_k_min -20
_diffrn_reflns_limit_l_max 22
_diffrn_reflns_limit_l_min -22
_diffrn_reflns_number 35597
_diffrn_reflns_theta_full 27.55
_diffrn_reflns_theta_max 27.55
_diffrn_reflns_theta_min 2.71
_exptl_absorpt_coefficient_mu 0.094
_exptl_absorpt_correction_T_max 0.9724
_exptl_absorpt_correction_T_min 0.9724
_exptl_absorpt_correction_type multi-scan
_exptl_absorpt_process_details 'SADABS (Sheldrick, 1996)'
_exptl_crystal_colour yellow
_exptl_crystal_density_diffrn 1.370
_exptl_crystal_density_method 'not measured'
_exptl_crystal_description block
_exptl_crystal_F_000 952
_exptl_crystal_size_max 0.30
_exptl_crystal_size_mid 0.30
_exptl_crystal_size_min 0.30
_refine_diff_density_max 0.239
_refine_diff_density_min -0.230
_refine_diff_density_rms 0.045
_refine_ls_extinction_coef 0.0063(11)
_refine_ls_extinction_expression Fc^*^=kFc[1+0.001xFc^2^\l^3^/sin(2\q)]^-1/4^
_refine_ls_extinction_method SHELXL
_refine_ls_goodness_of_fit_ref 1.044
_refine_ls_hydrogen_treatment constr
_refine_ls_matrix_type full
_refine_ls_number_parameters 309
_refine_ls_number_reflns 5039
_refine_ls_number_restraints 0
_refine_ls_restrained_S_all 1.044
_refine_ls_R_factor_all 0.0617
_refine_ls_R_factor_gt 0.0429
_refine_ls_shift/su_max 0.000
_refine_ls_shift/su_mean 0.000
_refine_ls_structure_factor_coef Fsqd
_refine_ls_weighting_details 'calc w=1/[\s^2^(Fo^2^)+(0.0417P)^2^+1.0490P] where P=(Fo^2^+2Fc^2^)/3'
_refine_ls_weighting_scheme calc
_refine_ls_wR_factor_gt 0.0947
_refine_ls_wR_factor_ref 0.1031
_reflns_number_gt 3967
_reflns_number_total 5039
_reflns_threshold_expression >2sigma(I)
_cod_data_source_file b917410a.txt
_cod_data_source_block cv2yel
_cod_original_sg_symbol_H-M P21/n
_cod_database_code 7024469

loop_
_symmetry_equiv_pos_as_xyz
'x, y, z'
'-x+1/2, y+1/2, -z+1/2'
'-x, -y, -z'
'x-1/2, -y-1/2, z-1/2'

loop_
_atom_site_label
_atom_site_type_symbol
_atom_site_fract_x
_atom_site_fract_y
_atom_site_fract_z
_atom_site_U_iso_or_equiv
_atom_site_adp_type
_atom_site_occupancy
_atom_site_symmetry_multiplicity
_atom_site_calc_flag
_atom_site_refinement_flags
N1 N 0.64043(15) 0.38225(7) 0.32151(6) 0.0201(3) Uani 1 1 d .
N2 N 0.57872(14) 0.34868(7) 0.25131(6) 0.0186(2) Uani 1 1 d .
C3 C 0.63189(17) 0.37768(8) 0.18782(8) 0.0183(3) Uani 1 1 d .
N4 N 0.73628(14) 0.44839(7) 0.18713(6) 0.0193(2) Uani 1 1 d .
N5 N 0.73550(14) 0.50277(7) 0.25347(6) 0.0181(2) Uani 1 1 d .
C6 C 0.75545(17) 0.45240(8) 0.32458(8) 0.0188(3) Uani 1 1 d .
H6A H 0.7393 0.4898 0.3705 0.023 Uiso 1 1 calc R
O7 O 0.91065(12) 0.41563(6) 0.33360(6) 0.0261(2) Uani 1 1 d .
C8 C 1.0339(2) 0.47581(12) 0.35908(14) 0.0491(5) Uani 1 1 d .
H8A H 1.1403 0.4473 0.3631 0.074 Uiso 1 1 calc R
H8B H 1.0125 0.4985 0.4103 0.074 Uiso 1 1 calc R
H8C H 1.0339 0.5230 0.3214 0.074 Uiso 1 1 calc R
C11 C 0.55895(18) 0.36145(9) 0.38707(8) 0.0208(3) Uani 1 1 d .
N12 N 0.61227(17) 0.40290(8) 0.45177(7) 0.0291(3) Uani 1 1 d .
C13 C 0.5330(2) 0.38875(11) 0.51524(9) 0.0375(4) Uani 1 1 d .
H13A H 0.5688 0.4186 0.5618 0.045 Uiso 1 1 calc R
C14 C 0.4038(2) 0.33411(11) 0.51727(10) 0.0414(4) Uani 1 1 d .
H14A H 0.3503 0.3269 0.5635 0.050 Uiso 1 1 calc R
C15 C 0.3536(2) 0.28961(12) 0.44973(11) 0.0418(4) Uani 1 1 d .
H15A H 0.2654 0.2503 0.4493 0.050 Uiso 1 1 calc R
C16 C 0.4316(2) 0.30233(10) 0.38335(9) 0.0312(4) Uani 1 1 d .
H16A H 0.3998 0.2719 0.3366 0.037 Uiso 1 1 calc R
C21 C 0.88194(17) 0.44975(9) 0.14987(8) 0.0204(3) Uani 1 1 d .
N22 N 0.95118(15) 0.52680(8) 0.14700(7) 0.0263(3) Uani 1 1 d .
C23 C 1.0891(2) 0.53305(11) 0.11184(10) 0.0341(4) Uani 1 1 d .
H23A H 1.1407 0.5875 0.1105 0.041 Uiso 1 1 calc R
C24 C 1.1595(2) 0.46443(12) 0.07766(11) 0.0390(4) Uani 1 1 d .
H24A H 1.2567 0.4714 0.0526 0.047 Uiso 1 1 calc R
C25 C 1.0858(2) 0.38508(11) 0.08064(10) 0.0355(4) Uani 1 1 d .
H25A H 1.1319 0.3366 0.0574 0.043 Uiso 1 1 calc R
C26 C 0.94515(19) 0.37667(10) 0.11746(9) 0.0265(3) Uani 1 1 d .
H26A H 0.8929 0.3226 0.1206 0.032 Uiso 1 1 calc R
C31 C 0.56406(16) 0.34085(9) 0.11276(8) 0.0188(3) Uani 1 1 d .
C32 C 0.50242(17) 0.25675(9) 0.10698(8) 0.0214(3) Uani 1 1 d .
C33 C 0.43303(19) 0.22619(10) 0.03542(9) 0.0267(3) Uani 1 1 d .
H33A H 0.3913 0.1694 0.0318 0.032 Uiso 1 1 calc R
C34 C 0.42435(19) 0.27735(10) -0.03001(9) 0.0290(3) Uani 1 1 d .
H34A H 0.3750 0.2561 -0.0782 0.035 Uiso 1 1 calc R
C35 C 0.4875(2) 0.35976(10) -0.02577(8) 0.0286(3) Uani 1 1 d .
H35A H 0.4832 0.3948 -0.0711 0.034 Uiso 1 1 calc R
C36 C 0.55664(18) 0.39066(9) 0.04489(8) 0.0237(3) Uani 1 1 d .
H36A H 0.6002 0.4471 0.0474 0.028 Uiso 1 1 calc R
O37 O 0.50582(14) 0.20107(7) 0.16727(6) 0.0331(3) Uani 1 1 d .
H37A H 0.5521 0.2242 0.2074 0.040 Uiso 1 1 calc R
C41 C 0.60916(17) 0.56682(8) 0.24957(7) 0.0180(3) Uani 1 1 d .
C42 C 0.65152(17) 0.64903(9) 0.22515(7) 0.0200(3) Uani 1 1 d .
C43 C 0.54285(19) 0.71640(9) 0.23065(8) 0.0247(3) Uani 1 1 d .
H43A H 0.5720 0.7726 0.2158 0.030 Uiso 1 1 calc R
C44 C 0.39285(19) 0.70200(10) 0.25763(8) 0.0271(3) Uani 1 1 d .
H44A H 0.3204 0.7487 0.2624 0.033 Uiso 1 1 calc R
C45 C 0.34689(19) 0.62034(10) 0.27778(9) 0.0288(3) Uani 1 1 d .
H45A H 0.2417 0.6105 0.2944 0.035 Uiso 1 1 calc R
C46 C 0.45512(18) 0.55296(9) 0.27358(8) 0.0245(3) Uani 1 1 d .
H46A H 0.4237 0.4967 0.2873 0.029 Uiso 1 1 calc R
O47 O 0.79588(12) 0.66601(6) 0.19687(6) 0.0250(2) Uani 1 1 d .
H47A H 0.8413 0.6197 0.1863 0.030 Uiso 1 1 calc R

loop_
_atom_site_aniso_label
_atom_site_aniso_U_11
_atom_site_aniso_U_22
_atom_site_aniso_U_33
_atom_site_aniso_U_23
_atom_site_aniso_U_13
_atom_site_aniso_U_12
N1 0.0257(6) 0.0184(6) 0.0162(5) -0.0003(4) 0.0023(5) -0.0046(5)
N2 0.0227(6) 0.0160(5) 0.0171(5) -0.0010(4) 0.0011(4) -0.0007(5)
C3 0.0195(7) 0.0148(6) 0.0206(7) -0.0005(5) 0.0023(5) 0.0018(5)
N4 0.0245(6) 0.0160(5) 0.0180(5) -0.0037(4) 0.0061(5) -0.0022(5)
N5 0.0238(6) 0.0145(5) 0.0163(5) -0.0019(4) 0.0036(4) -0.0001(5)
C6 0.0224(7) 0.0154(6) 0.0186(6) 0.0001(5) 0.0022(5) -0.0010(5)
O7 0.0220(5) 0.0197(5) 0.0359(6) 0.0013(4) -0.0020(4) 0.0003(4)
C8 0.0282(9) 0.0342(10) 0.0814(15) 0.0037(10) -0.0135(9) -0.0074(8)
C11 0.0252(7) 0.0171(6) 0.0204(7) 0.0041(5) 0.0044(5) 0.0037(6)
N12 0.0419(8) 0.0264(7) 0.0193(6) 0.0014(5) 0.0047(5) -0.0013(6)
C13 0.0605(12) 0.0317(9) 0.0217(8) 0.0016(6) 0.0112(7) 0.0040(8)
C14 0.0588(12) 0.0350(9) 0.0345(9) 0.0092(7) 0.0265(8) 0.0054(9)
C15 0.0413(10) 0.0404(10) 0.0462(10) 0.0076(8) 0.0180(8) -0.0086(8)
C16 0.0322(9) 0.0323(8) 0.0297(8) 0.0020(6) 0.0068(7) -0.0064(7)
C21 0.0212(7) 0.0230(7) 0.0173(6) 0.0007(5) 0.0032(5) 0.0000(6)
N22 0.0265(7) 0.0250(6) 0.0285(7) -0.0014(5) 0.0086(5) -0.0042(5)
C23 0.0284(9) 0.0361(9) 0.0391(9) 0.0020(7) 0.0110(7) -0.0084(7)
C24 0.0251(9) 0.0503(11) 0.0442(10) 0.0031(8) 0.0170(7) 0.0019(8)
C25 0.0319(9) 0.0388(9) 0.0373(9) -0.0011(7) 0.0120(7) 0.0110(7)
C26 0.0280(8) 0.0245(7) 0.0277(8) -0.0004(6) 0.0058(6) 0.0037(6)
C31 0.0189(7) 0.0185(7) 0.0193(6) -0.0022(5) 0.0027(5) 0.0019(5)
C32 0.0203(7) 0.0220(7) 0.0217(7) 0.0000(5) 0.0011(5) -0.0001(6)
C33 0.0264(8) 0.0251(7) 0.0284(8) -0.0064(6) 0.0005(6) -0.0043(6)
C34 0.0308(8) 0.0347(8) 0.0206(7) -0.0067(6) -0.0018(6) 0.0020(7)
C35 0.0363(9) 0.0301(8) 0.0192(7) 0.0011(6) 0.0014(6) 0.0041(7)
C36 0.0295(8) 0.0200(7) 0.0220(7) -0.0007(5) 0.0040(6) 0.0021(6)
O37 0.0473(7) 0.0247(6) 0.0255(6) 0.0032(4) -0.0063(5) -0.0156(5)
C41 0.0235(7) 0.0160(6) 0.0144(6) -0.0022(5) 0.0007(5) 0.0008(5)
C42 0.0255(7) 0.0204(7) 0.0135(6) -0.0014(5) -0.0017(5) -0.0032(6)
C43 0.0347(8) 0.0162(7) 0.0222(7) -0.0006(5) -0.0022(6) 0.0001(6)
C44 0.0312(8) 0.0247(7) 0.0247(7) -0.0025(6) -0.0022(6) 0.0075(6)
C45 0.0241(8) 0.0307(8) 0.0322(8) -0.0011(6) 0.0057(6) 0.0030(6)
C46 0.0268(8) 0.0208(7) 0.0264(7) 0.0015(6) 0.0053(6) -0.0019(6)
O47 0.0293(6) 0.0169(5) 0.0294(5) 0.0001(4) 0.0058(4) -0.0040(4)

loop_
_atom_type_symbol
_atom_type_description
_atom_type_scat_dispersion_real
_atom_type_scat_dispersion_imag
_atom_type_scat_source
C C 0.0033 0.0016 'International Tables Vol C Tables 4.2.6.8 and 6.1.1.4'
H H 0.0000 0.0000 'International Tables Vol C Tables 4.2.6.8 and 6.1.1.4'
N N 0.0061 0.0033 'International Tables Vol C Tables 4.2.6.8 and 6.1.1.4'
O O 0.0106 0.0060 'International Tables Vol C Tables 4.2.6.8 and 6.1.1.4'

loop_
_geom_angle_atom_site_label_1
_geom_angle_atom_site_label_2
_geom_angle_atom_site_label_3
_geom_angle
N2 N1 C11 116.98(11)
N2 N1 C6 120.74(11)
C11 N1 C6 120.39(11)
C3 N2 N1 118.88(11)
N2 C3 N4 122.50(12)
N2 C3 C31 118.16(12)
N4 C3 C31 118.93(12)
C3 N4 C21 124.41(11)
C3 N4 N5 114.54(10)
C21 N4 N5 114.89(11)
N4 N5 C41 115.53(11)
N4 N5 C6 110.26(10)
C41 N5 C6 116.18(11)
O7 C6 N1 106.59(11)
O7 C6 N5 110.41(11)
N1 C6 N5 110.73(11)
O7 C6 H6A 109.7
N1 C6 H6A 109.7
N5 C6 H6A 109.7
C6 O7 C8 112.70(12)
O7 C8 H8A 109.5
O7 C8 H8B 109.5
H8A C8 H8B 109.5
O7 C8 H8C 109.5
H8A C8 H8C 109.5
H8B C8 H8C 109.5
N12 C11 C16 123.47(13)
N12 C11 N1 114.56(13)
C16 C11 N1 121.97(13)
C11 N12 C13 117.00(14)
N12 C13 C14 124.17(16)
N12 C13 H13A 117.9
C14 C13 H13A 117.9
C13 C14 C15 117.77(15)
C13 C14 H14A 121.1
C15 C14 H14A 121.1
C16 C15 C14 119.87(17)
C16 C15 H15A 120.1
C14 C15 H15A 120.1
C15 C16 C11 117.64(16)
C15 C16 H16A 121.2
C11 C16 H16A 121.2
N22 C21 C26 123.10(13)
N22 C21 N4 114.54(12)
C26 C21 N4 122.34(13)
C21 N22 C23 117.82(13)
N22 C23 C24 123.06(16)
N22 C23 H23A 118.5
C24 C23 H23A 118.5
C23 C24 C25 118.47(15)
C23 C24 H24A 120.8
C25 C24 H24A 120.8
C26 C25 C24 119.62(15)
C26 C25 H25A 120.2
C24 C25 H25A 120.2
C25 C26 C21 117.93(15)
C25 C26 H26A 121.0
C21 C26 H26A 121.0
C36 C31 C32 118.02(13)
C36 C31 C3 119.95(12)
C32 C31 C3 122.02(12)
O37 C32 C33 115.93(13)
O37 C32 C31 124.20(13)
C33 C32 C31 119.87(13)
C34 C33 C32 120.77(14)
C34 C33 H33A 119.6
C32 C33 H33A 119.6
C33 C34 C35 120.16(14)
C33 C34 H34A 119.9
C35 C34 H34A 119.9
C36 C35 C34 119.53(14)
C36 C35 H35A 120.2
C34 C35 H35A 120.2
C35 C36 C31 121.63(14)
C35 C36 H36A 119.2
C31 C36 H36A 119.2
C32 O37 H37A 109.5
C46 C41 C42 119.40(13)
C46 C41 N5 123.79(12)
C42 C41 N5 116.65(12)
O47 C42 C43 118.10(12)
O47 C42 C41 122.53(13)
C43 C42 C41 119.37(13)
C44 C43 C42 120.27(14)
C44 C43 H43A 119.9
C42 C43 H43A 119.9
C43 C44 C45 120.63(14)
C43 C44 H44A 119.7
C45 C44 H44A 119.7
C44 C45 C46 119.54(14)
C44 C45 H45A 120.2
C46 C45 H45A 120.2
C45 C46 C41 120.62(14)
C45 C46 H46A 119.7
C41 C46 H46A 119.7
C42 O47 H47A 109.5

loop_
_geom_bond_atom_site_label_1
_geom_bond_atom_site_label_2
_geom_bond_distance
N1 N2 1.3716(16)
N1 C11 1.4019(18)
N1 C6 1.4453(17)
N2 C3 1.2945(17)
C3 N4 1.3992(17)
C3 C31 1.4766(19)
N4 C21 1.4117(18)
N4 N5 1.4221(15)
N5 C41 1.4403(18)
N5 C6 1.4506(17)
C6 O7 1.3983(17)
C6 H6A 1.0000
O7 C8 1.423(2)
C8 H8A 0.9800
C8 H8B 0.9800
C8 H8C 0.9800
C11 N12 1.3274(19)
C11 C16 1.395(2)
N12 C13 1.341(2)
C13 C14 1.367(3)
C13 H13A 0.9500
C14 C15 1.384(3)
C14 H14A 0.9500
C15 C16 1.374(2)
C15 H15A 0.9500
C16 H16A 0.9500
C21 N22 1.3324(19)
C21 C26 1.390(2)
N22 C23 1.339(2)
C23 C24 1.374(2)
C23 H23A 0.9500
C24 C25 1.381(3)
C24 H24A 0.9500
C25 C26 1.377(2)
C25 H25A 0.9500
C26 H26A 0.9500
C31 C36 1.3990(19)
C31 C32 1.406(2)
C32 O37 1.3508(17)
C32 C33 1.394(2)
C33 C34 1.376(2)
C33 H33A 0.9500
C34 C35 1.385(2)
C34 H34A 0.9500
C35 C36 1.382(2)
C35 H35A 0.9500
C36 H36A 0.9500
O37 H37A 0.8400
C41 C46 1.388(2)
C41 C42 1.4023(19)
C42 O47 1.3522(18)
C42 C43 1.389(2)
C43 C44 1.378(2)
C43 H43A 0.9500
C44 C45 1.381(2)
C44 H44A 0.9500
C45 C46 1.384(2)
C45 H45A 0.9500
C46 H46A 0.9500
O47 H47A 0.8400

loop_
_geom_torsion_atom_site_label_1
_geom_torsion_atom_site_label_2
_geom_torsion_atom_site_label_3
_geom_torsion_atom_site_label_4
_geom_torsion
C11 N1 N2 C3 168.18(12)
C6 N1 N2 C3 3.76(18)
N1 N2 C3 N4 -7.32(19)
N1 N2 C3 C31 -179.97(11)
N2 C3 N4 C21 130.44(14)
C31 C3 N4 C21 -56.96(18)
N2 C3 N4 N5 -20.44(18)
C31 C3 N4 N5 152.16(12)
C3 N4 N5 C41 -84.69(14)
C21 N4 N5 C41 121.58(13)
C3 N4 N5 C6 49.53(15)
C21 N4 N5 C6 -104.20(13)
N2 N1 C6 O7 -94.12(14)
C11 N1 C6 O7 101.99(14)
N2 N1 C6 N5 26.00(16)
C11 N1 C6 N5 -137.89(12)
N4 N5 C6 O7 66.84(14)
C41 N5 C6 O7 -159.27(11)
N4 N5 C6 N1 -50.98(14)
C41 N5 C6 N1 82.92(14)
N1 C6 O7 C8 -163.55(13)
N5 C6 O7 C8 76.11(16)
N2 N1 C11 N12 -172.92(12)
C6 N1 C11 N12 -8.44(18)
N2 N1 C11 C16 6.6(2)
C6 N1 C11 C16 171.06(13)
C16 C11 N12 C13 -2.9(2)
N1 C11 N12 C13 176.61(13)
C11 N12 C13 C14 0.9(3)
N12 C13 C14 C15 1.1(3)
C13 C14 C15 C16 -1.1(3)
C14 C15 C16 C11 -0.7(3)
N12 C11 C16 C15 2.9(2)
N1 C11 C16 C15 -176.61(15)
C3 N4 C21 N22 171.10(13)
N5 N4 C21 N22 -38.11(17)
C3 N4 C21 C26 -7.6(2)
N5 N4 C21 C26 143.23(13)
C26 C21 N22 C23 -0.8(2)
N4 C21 N22 C23 -179.43(13)
C21 N22 C23 C24 1.3(2)
N22 C23 C24 C25 -0.9(3)
C23 C24 C25 C26 -0.1(3)
C24 C25 C26 C21 0.6(2)
N22 C21 C26 C25 -0.1(2)
N4 C21 C26 C25 178.40(14)
N2 C3 C31 C36 151.24(13)
N4 C3 C31 C36 -21.68(19)
N2 C3 C31 C32 -27.4(2)
N4 C3 C31 C32 159.69(13)
C36 C31 C32 O37 178.17(13)
C3 C31 C32 O37 -3.2(2)
C36 C31 C32 C33 -1.5(2)
C3 C31 C32 C33 177.15(13)
O37 C32 C33 C34 -179.53(14)
C31 C32 C33 C34 0.2(2)
C32 C33 C34 C35 1.2(2)
C33 C34 C35 C36 -1.1(2)
C34 C35 C36 C31 -0.3(2)
C32 C31 C36 C35 1.6(2)
C3 C31 C36 C35 -177.09(13)
N4 N5 C41 C46 88.22(16)
C6 N5 C41 C46 -43.26(18)
N4 N5 C41 C42 -96.50(14)
C6 N5 C41 C42 132.01(12)
C46 C41 C42 O47 -176.15(12)
N5 C41 C42 O47 8.35(19)
C46 C41 C42 C43 4.54(19)
N5 C41 C42 C43 -170.96(12)
O47 C42 C43 C44 178.69(12)
C41 C42 C43 C44 -2.0(2)
C42 C43 C44 C45 -1.5(2)
C43 C44 C45 C46 2.4(2)
C44 C45 C46 C41 0.2(2)
C42 C41 C46 C45 -3.7(2)
N5 C41 C46 C45 171.48(13)
